data_8104455
loop_
_publ_author_name
'Sahl, K.'

_publ_section_title
;
 Zur Kristallstruktur von (Pb O)4 Pb S O4
;
_journal_name_full
;
Zeitschrift fuer Kristallographie, Kristallgeometrie, Kristallphysik, 
Kristallchemie (-144,1977)
;
_journal_page_first 145
_journal_page_last 150
_journal_volume 141
_journal_year 1975
_chemical_formula_sum 'Pb4.998 S1.002'
_chemical_name_systematic 'Pb5 S O4 O4'
_space_group_IT_number 14
_symmetry_space_group_name_Hall '-P 2ybc'
_symmetry_space_group_name_H-M 'P 1 21/c 1'
_cell_angle_alpha 90
_cell_angle_beta 91
_cell_angle_gamma 90
_cell_formula_units_Z 4
_cell_length_a 7.305
_cell_length_b 11.703
_cell_length_c 11.526
_cell_volume 985.212
_citation_journal_id_ASTM ZEKGAX
_cod_data_source_file Sahl_ZEKGAX_1975_247.cif
_cod_data_source_block Pb4.998S1.002
_cod_original_cell_volume 985.2124
_cod_database_code 8104455

loop_
_symmetry_equiv_pos_as_xyz
x,y,z
-x,y+1/2,-z+1/2
-x,-y,-z
x,-y-1/2,z-1/2

loop_
_atom_site_label
_atom_site_type_symbol
_atom_site_fract_x
_atom_site_fract_y
_atom_site_fract_z
_atom_site_occupancy
_atom_site_U_iso_or_equiv
S2 S+6 0.185 0.576 0.637 0.167 0.0
Pb1 Pb+2 0.189 0.24 0.637 0.833 0.0
S1 S+6 0.189 0.24 0.637 0.167 0.0
S3 S+6 0.189 0.909 0.62 0.167 0.0
Pb2 Pb+2 0.185 0.576 0.637 0.833 0.0
Pb3 Pb+2 0.189 0.909 0.62 0.833 0.0
Pb6 Pb+2 0.061 0.104 0.841 0.833 0.0
S6 S+6 0.061 0.104 0.841 0.167 0.0
S5 S+6 0.059 0.439 0.871 0.167 0.0
Pb4 Pb+2 0.07 0.751 0.862 0.833 0.0
S4 S+6 0.07 0.751 0.862 0.167 0.0
Pb5 Pb+2 0.059 0.439 0.871 0.833 0.0
